data_7244840
loop_
_publ_author_name
'Hatcher, Lauren E.'
'Coulson, Ben A.'

_publ_section_title
;
 Exploring the influence of polymorphism and chromophore co-ligands on
 linkage isomer photoswitching in [Pd(bpy4dca)(NO2)2]
;
_journal_name_full CrystEngComm
_journal_paper_doi 10.1039/D2CE00213B
_journal_year 2022
_chemical_formula_moiety 'C14 H12 N4 O8 Pd'
_chemical_formula_sum 'C14 H12 N4 O8 Pd'
_chemical_formula_weight 470.68
_chemical_name_systematic
;
Dinitro-(dimethyl 2,2'-bipyridine-4,4'-dicarboxylate)palladium(II)
;
_chemical_properties_physical Light-sensitive,Photo-sensitive
_space_group_crystal_system triclinic
_space_group_IT_number 2
_space_group_name_Hall '-P 1'
_space_group_name_H-M_alt 'P -1'
_atom_sites_solution_hydrogens geom
_audit_creation_method SHELXL-2018/3
_audit_update_record
;
2022-02-14 deposited with the CCDC.	2022-03-25 downloaded from the CCDC.
;
_cell_angle_alpha 63.84(2)
_cell_angle_beta 83.505(18)
_cell_angle_gamma 79.366(16)
_cell_formula_units_Z 4
_cell_length_a 8.4570(17)
_cell_length_b 13.863(2)
_cell_length_c 15.648(4)
_cell_measurement_reflns_used 1081
_cell_measurement_temperature 150(2)
_cell_measurement_theta_max 24.4750
_cell_measurement_theta_min 3.7350
_cell_volume 1617.3(6)
_computing_cell_refinement 'CrysAlisPro 1.171.40.67a (Rigaku OD, 2019)'
_computing_data_collection 'CrysAlisPro 1.171.40.67a (Rigaku OD, 2019)'
_computing_data_reduction 'CrysAlisPro 1.171.40.67a (Rigaku OD, 2019)'
_computing_structure_refinement 'SHELXL-2018/3 (Sheldrick, 2018)'
_computing_structure_solution 'SHELXT 2018/2 (Sheldrick, 2018)'
_diffrn_ambient_temperature 150(2)
_diffrn_detector_area_resol_mean 10.3795
_diffrn_measured_fraction_theta_full 0.983
_diffrn_measured_fraction_theta_max 0.977
_diffrn_measurement_device_type 'Xcalibur, Atlas, Gemini ultra'
_diffrn_measurement_method '\w scans'
_diffrn_radiation_type MoK\a
_diffrn_radiation_wavelength 0.71073
_diffrn_reflns_av_R_equivalents 0.1327
_diffrn_reflns_av_unetI/netI 0.2776
_diffrn_reflns_Laue_measured_fraction_full 0.983
_diffrn_reflns_Laue_measured_fraction_max 0.977
_diffrn_reflns_limit_h_max 10
_diffrn_reflns_limit_h_min -10
_diffrn_reflns_limit_k_max 16
_diffrn_reflns_limit_k_min -16
_diffrn_reflns_limit_l_max 18
_diffrn_reflns_limit_l_min -18
_diffrn_reflns_number 6230
_diffrn_reflns_point_group_measured_fraction_full 0.983
_diffrn_reflns_point_group_measured_fraction_max 0.977
_diffrn_reflns_theta_full 25.242
_diffrn_reflns_theta_max 25.393
_diffrn_reflns_theta_min 3.363
_diffrn_source 'fine-focus sealed X-ray tube'
_diffrn_source_type 'Enhance (Mo) X-ray Source'
_exptl_absorpt_coefficient_mu 1.204
_exptl_absorpt_correction_T_max 1.00000
_exptl_absorpt_correction_T_min 0.62566
_exptl_absorpt_correction_type multi-scan
_exptl_absorpt_process_details
;
CrysAlisPro 1.171.41.107a (Rigaku Oxford Diffraction, 2021)
Empirical absorption correction using spherical harmonics,
implemented in SCALE3 ABSPACK scaling algorithm.
;
_exptl_crystal_colour yellow
_exptl_crystal_density_diffrn 1.933
_exptl_crystal_description needle
_exptl_crystal_F_000 936
_exptl_crystal_recrystallization_method 'Re-crystallisation from solvent: Acetonitrile/water'
_exptl_crystal_size_max 0.25
_exptl_crystal_size_mid 0.05
_exptl_crystal_size_min 0.02
_refine_diff_density_max 1.822
_refine_diff_density_min -1.306
_refine_diff_density_rms 0.301
_refine_ls_extinction_method none
_refine_ls_goodness_of_fit_ref 0.920
_refine_ls_hydrogen_treatment constr
_refine_ls_matrix_type full
_refine_ls_number_parameters 484
_refine_ls_number_reflns 6230
_refine_ls_number_restraints 516
_refine_ls_restrained_S_all 0.887
_refine_ls_R_factor_all 0.2209
_refine_ls_R_factor_gt 0.1072
_refine_ls_shift/su_max 0.000
_refine_ls_shift/su_mean 0.000
_refine_ls_structure_factor_coef Fsqd
_refine_ls_weighting_details 'w=1/[\s^2^(Fo^2^)+(0.2000P)^2^] where P=(Fo^2^+2Fc^2^)/3'
_refine_ls_weighting_scheme calc
_refine_ls_wR_factor_gt 0.2855
_refine_ls_wR_factor_ref 0.3464
_reflns_Friedel_coverage 0.000
_reflns_number_gt 2439
_reflns_number_total 6230
_reflns_threshold_expression 'I > 2\s(I)'
_cod_data_source_file d2ce00213b2.cif
_cod_data_source_block Poly1_8h-470nm_150K
_cod_original_cell_volume 1617.4(6)
_cod_database_code 7244840
_shelx_shelxl_version_number 2018/3
_shelx_space_group_comment
;
The symmetry employed for this shelxl refinement is uniquely defined
by the following loop, which should always be used as a source of
symmetry information in preference to the above space-group names.
They are only intended as comments.
;

loop_
_space_group_symop_operation_xyz
'x, y, z'
'-x, -y, -z'

loop_
_atom_site_label
_atom_site_type_symbol
_atom_site_fract_x
_atom_site_fract_y
_atom_site_fract_z
_atom_site_U_iso_or_equiv
_atom_site_adp_type
_atom_site_occupancy
_atom_site_site_symmetry_order
_atom_site_calc_flag
_atom_site_refinement_flags_posn
_atom_site_refinement_flags_adp
_atom_site_refinement_flags_occupancy
_atom_site_disorder_assembly
_atom_site_disorder_group
Pd1 Pd 0.5475(3) 0.42464(17) 0.26126(14) 0.0550(7) Uani 1 1 d . . . . .
O5 O 0.2230(19) 0.0395(13) 0.6708(11) 0.042(3) Uani 1 1 d . . . . .
O6 O 0.180(2) 0.1771(14) 0.7119(12) 0.050(4) Uani 1 1 d . . . . .
O7 O 0.460(2) 0.0043(14) 0.1487(12) 0.055(5) Uani 1 1 d . . . . .
O8 O 0.398(2) -0.0668(13) 0.3040(11) 0.043(3) Uani 1 1 d . . . . .
N3 N 0.521(3) 0.2927(17) 0.2433(14) 0.051(2) Uani 1 1 d . . . . .
N4 N 0.428(2) 0.3426(15) 0.3840(13) 0.038(2) Uani 1 1 d . . . . .
C1 C 0.394(3) 0.3792(19) 0.4551(15) 0.031(3) Uani 1 1 d . . . . .
H1 H 0.414791 0.448873 0.443737 0.037 Uiso 1 1 calc R U . . .
C2 C 0.328(3) 0.3125(19) 0.5430(16) 0.034(3) Uani 1 1 d . . . . .
H2 H 0.306725 0.336351 0.592029 0.041 Uiso 1 1 calc R U . . .
C3 C 0.294(3) 0.2088(19) 0.5595(16) 0.032(3) Uani 1 1 d . . . . .
C4 C 0.332(3) 0.1767(19) 0.4834(15) 0.036(3) Uani 1 1 d . . . . .
H4 H 0.309381 0.109316 0.489676 0.043 Uiso 1 1 calc R U . . .
C5 C 0.401(3) 0.2434(19) 0.4038(16) 0.035(3) Uani 1 1 d . . . . .
C6 C 0.451(2) 0.2141(17) 0.3184(15) 0.023(2) Uani 1 1 d . . . . .
C7 C 0.422(2) 0.1211(18) 0.3138(15) 0.026(3) Uani 1 1 d . . . . .
H7 H 0.369903 0.068847 0.366398 0.031 Uiso 1 1 calc R U . . .
C8 C 0.465(3) 0.1052(18) 0.2371(15) 0.031(3) Uani 1 1 d . . . . .
C9 C 0.537(3) 0.1847(18) 0.1576(16) 0.033(3) Uani 1 1 d . . . . .
H9 H 0.567588 0.174125 0.101655 0.040 Uiso 1 1 calc R U . . .
C10 C 0.562(3) 0.2828(18) 0.1629(15) 0.031(3) Uani 1 1 d . . . . .
H10 H 0.607282 0.338577 0.109882 0.037 Uiso 1 1 calc R U . . .
C11 C 0.228(2) 0.1317(18) 0.6526(15) 0.025(3) Uani 1 1 d . . . . .
C12 C 0.116(3) 0.1111(19) 0.8007(16) 0.038(5) Uani 1 1 d . . . . .
H12A H 0.009639 0.097728 0.792805 0.057 Uiso 1 1 calc R U . . .
H12B H 0.104718 0.147627 0.842775 0.057 Uiso 1 1 calc R U . . .
H12C H 0.187662 0.041791 0.828799 0.057 Uiso 1 1 calc R U . . .
C13 C 0.441(3) 0.0059(19) 0.2251(16) 0.033(3) Uani 1 1 d . . . . .
C14 C 0.367(3) -0.167(2) 0.3010(17) 0.044(4) Uani 1 1 d . . . . .
H14A H 0.276352 -0.149692 0.259929 0.066 Uiso 1 1 calc R U . . .
H14B H 0.340535 -0.220060 0.365482 0.066 Uiso 1 1 calc R U . . .
H14C H 0.463071 -0.198896 0.275484 0.066 Uiso 1 1 calc R U . . .
O1 O 0.730(3) 0.563(2) 0.290(2) 0.0547(12) Uani 0.58(2) 1 d D . P A 1
O2 O 0.479(3) 0.602(2) 0.301(2) 0.0547(12) Uani 0.58(2) 1 d D . P A 1
N1 N 0.598(3) 0.5463(18) 0.2882(15) 0.0551(11) Uani 0.58(2) 1 d D . P A 1
O1A O 0.738(4) 0.569(3) 0.253(3) 0.0547(12) Uani 0.42(2) 1 d D . P A 2
O2A O 0.490(4) 0.557(3) 0.282(3) 0.0547(12) Uani 0.42(2) 1 d D . P A 2
N1A N 0.601(4) 0.612(3) 0.279(3) 0.0551(11) Uani 0.42(2) 1 d D . P A 2
O3 O 0.732(5) 0.474(3) 0.094(3) 0.0551(11) Uani 0.38(2) 1 d D . P A 3
O4 O 0.526(5) 0.593(3) 0.069(3) 0.0551(11) Uani 0.38(2) 1 d D . P A 3
N2 N 0.607(5) 0.511(3) 0.120(2) 0.0551(11) Uani 0.38(2) 1 d D . P A 3
O3A O 0.742(3) 0.4648(19) 0.1498(18) 0.0551(11) Uani 0.62(2) 1 d D . P A 4
O4A O 0.540(3) 0.559(2) 0.0680(19) 0.0551(11) Uani 0.62(2) 1 d D . P A 4
N2A N 0.694(4) 0.531(2) 0.0656(16) 0.0551(11) Uani 0.62(2) 1 d D . P A 4
Pd2 Pd 0.9285(3) 0.29098(18) 0.40117(15) 0.0523(7) Uani 1 1 d . . . . .
O13 O 1.0987(17) 0.1131(12) 0.0384(10) 0.0279(19) Uani 1 1 d . . . . .
O14 O 1.2504(19) 0.2422(13) 0.0003(11) 0.039(2) Uani 1 1 d . . . . .
O15 O 1.210(2) 0.7151(13) 0.0080(11) 0.045(4) Uani 1 1 d . . . . .
O16 O 1.2159(18) 0.7745(13) 0.1200(11) 0.035(3) Uani 1 1 d . . . . .
N7 N 0.977(3) 0.2528(17) 0.2908(14) 0.048(2) Uani 1 1 d . . . . .
N8 N 1.038(2) 0.4183(16) 0.3118(13) 0.040(2) Uani 1 1 d . . . . .
C15 C 0.956(3) 0.164(2) 0.2852(17) 0.045(3) Uani 1 1 d . . . . .
H15 H 0.908240 0.111413 0.339657 0.054 Uiso 1 1 calc R U . . .
C16 C 0.997(3) 0.137(2) 0.2091(17) 0.047(3) Uani 1 1 d . . . . .
H16 H 0.969646 0.074989 0.207218 0.056 Uiso 1 1 calc R U . . .
C17 C 1.083(3) 0.213(2) 0.1343(18) 0.045(3) Uani 1 1 d . . . . .
C18 C 1.110(2) 0.3106(18) 0.1317(15) 0.0233(18) Uani 1 1 d . . . . .
H18 H 1.161884 0.362172 0.078803 0.028 Uiso 1 1 calc R U . . .
C19 C 1.054(2) 0.3275(18) 0.2136(15) 0.0225(18) Uani 1 1 d . . . . .
C20 C 1.081(2) 0.4207(18) 0.2242(15) 0.0225(18) Uani 1 1 d . . . . .
C21 C 1.142(2) 0.5133(17) 0.1514(15) 0.0233(18) Uani 1 1 d . . . . .
H21 H 1.172439 0.516853 0.089912 0.028 Uiso 1 1 calc R U . . .
C22 C 1.154(3) 0.6013(19) 0.1741(16) 0.032(3) Uani 1 1 d . . . . .
C23 C 1.128(2) 0.5914(18) 0.2652(15) 0.029(3) Uani 1 1 d . . . . .
H23 H 1.154234 0.644302 0.281904 0.035 Uiso 1 1 calc R U . . .
C24 C 1.059(2) 0.5002(17) 0.3346(15) 0.022(2) Uani 1 1 d . . . . .
H24 H 1.027683 0.496033 0.396221 0.027 Uiso 1 1 calc R U . . .
C25 C 1.143(3) 0.181(2) 0.0523(17) 0.0358(18) Uani 1 1 d . . . . .
C26 C 1.326(3) 0.214(2) -0.0748(17) 0.042(3) Uani 1 1 d . . . . .
H26A H 1.261899 0.253359 -0.131945 0.062 Uiso 1 1 calc R U . . .
H26B H 1.332564 0.135464 -0.054094 0.062 Uiso 1 1 calc R U . . .
H26C H 1.434503 0.233578 -0.089367 0.062 Uiso 1 1 calc R U . . .
C27 C 1.200(2) 0.6974(18) 0.0920(15) 0.024(3) Uani 1 1 d . . . . .
C28 C 1.251(3) 0.8821(19) 0.0449(16) 0.043(5) Uani 1 1 d . . . . .
H28A H 1.350323 0.871486 0.009196 0.065 Uiso 1 1 calc R U . . .
H28B H 1.264128 0.928901 0.074926 0.065 Uiso 1 1 calc R U . . .
H28C H 1.161596 0.916501 0.001383 0.065 Uiso 1 1 calc R U . . .
O9 O 0.687(6) 0.395(5) 0.509(4) 0.0500(11) Uani 0.26(2) 1 d D . P B 5
O10 O 0.931(6) 0.359(5) 0.542(4) 0.0500(11) Uani 0.26(2) 1 d D . P B 5
N5 N 0.824(6) 0.359(3) 0.498(3) 0.0502(10) Uani 0.26(2) 1 d D . P B 5
O9A O 0.721(2) 0.4147(17) 0.4804(15) 0.0500(11) Uani 0.74(2) 1 d D . P B 6
O10A O 0.942(2) 0.3117(16) 0.5237(15) 0.0500(11) Uani 0.74(2) 1 d D . P B 6
N5A N 0.829(3) 0.3764(17) 0.5437(14) 0.0502(10) Uani 0.74(2) 1 d D . P B 6
O11 O 0.735(5) 0.123(3) 0.475(3) 0.0502(11) Uani 0.394(19) 1 d D . P B 7
O12 O 0.908(4) 0.102(3) 0.571(3) 0.0502(11) Uani 0.394(19) 1 d D . P B 7
N6 N 0.844(4) 0.152(2) 0.496(2) 0.0502(10) Uani 0.394(19) 1 d D . P B 7
O11A O 0.760(3) 0.182(2) 0.4611(17) 0.0502(11) Uani 0.606(19) 1 d D . P B 8
O12A O 0.965(3) 0.079(2) 0.5319(18) 0.0502(11) Uani 0.606(19) 1 d D . P B 8
N6A N 0.813(3) 0.0842(19) 0.5230(17) 0.0502(10) Uani 0.606(19) 1 d D . P B 8

loop_
_atom_site_aniso_label
_atom_site_aniso_U_11
_atom_site_aniso_U_22
_atom_site_aniso_U_33
_atom_site_aniso_U_23
_atom_site_aniso_U_13
_atom_site_aniso_U_12
Pd1 0.1087(16) 0.0340(12) 0.0288(11) -0.0152(9) 0.0281(10) -0.0401(10)
O5 0.073(9) 0.0217(18) 0.024(4) -0.0051(19) 0.016(4) -0.014(3)
O6 0.096(10) 0.022(2) 0.023(2) -0.0044(19) 0.017(4) -0.015(4)
O7 0.111(13) 0.031(4) 0.0235(19) -0.0085(19) 0.015(3) -0.036(6)
O8 0.080(9) 0.024(2) 0.022(2) -0.0063(16) 0.009(3) -0.020(4)
N3 0.097(6) 0.0318(19) 0.0251(17) -0.0109(15) 0.021(3) -0.033(3)
N4 0.066(6) 0.0243(17) 0.0190(17) -0.0043(14) 0.007(3) -0.018(3)
C1 0.049(9) 0.021(2) 0.0168(18) -0.0015(17) 0.001(3) -0.010(4)
C2 0.057(8) 0.022(2) 0.0178(18) -0.0027(16) 0.003(3) -0.013(4)
C3 0.051(8) 0.021(2) 0.0178(16) -0.0023(15) 0.002(3) -0.011(3)
C4 0.060(8) 0.024(2) 0.0194(17) -0.0042(17) 0.006(3) -0.016(4)
C5 0.059(7) 0.0235(18) 0.0196(17) -0.0042(14) 0.006(3) -0.015(3)
C6 0.029(6) 0.0155(18) 0.0139(16) 0.0026(14) -0.007(3) 0.000(3)
C7 0.034(7) 0.018(2) 0.0170(18) -0.0001(16) -0.003(3) -0.003(3)
C8 0.048(7) 0.019(2) 0.0181(18) -0.0011(15) 0.001(3) -0.007(3)
C9 0.055(8) 0.020(2) 0.019(2) -0.0023(17) 0.004(3) -0.010(4)
C10 0.048(8) 0.019(2) 0.0181(16) -0.0013(16) 0.002(3) -0.007(4)
C11 0.031(8) 0.0179(18) 0.0157(17) 0.0007(14) -0.004(3) -0.002(3)
C12 0.066(12) 0.016(4) 0.019(2) 0.000(3) 0.006(5) -0.002(6)
C13 0.053(9) 0.021(2) 0.0212(19) -0.0036(15) 0.003(3) -0.010(4)
C14 0.080(12) 0.025(3) 0.027(4) -0.008(3) 0.010(5) -0.020(5)
O1 0.1075(18) 0.0339(14) 0.027(2) -0.0132(13) 0.0275(11) -0.0389(11)
O2 0.1075(18) 0.0339(14) 0.027(2) -0.0132(13) 0.0275(11) -0.0389(11)
N1 0.1075(18) 0.0344(14) 0.0282(16) -0.0140(10) 0.0276(11) -0.0390(11)
O1A 0.1075(18) 0.0339(14) 0.027(2) -0.0132(13) 0.0275(11) -0.0389(11)
O2A 0.1075(18) 0.0339(14) 0.027(2) -0.0132(13) 0.0275(11) -0.0389(11)
N1A 0.1075(18) 0.0344(14) 0.0282(16) -0.0140(10) 0.0276(11) -0.0390(11)
O3 0.1075(18) 0.0344(14) 0.0282(16) -0.0139(10) 0.0276(11) -0.0390(11)
O4 0.1075(18) 0.0344(14) 0.0282(16) -0.0139(10) 0.0276(11) -0.0390(11)
N2 0.1075(18) 0.0344(14) 0.0282(16) -0.0140(10) 0.0276(11) -0.0390(11)
O3A 0.1075(18) 0.0344(14) 0.0282(16) -0.0139(10) 0.0276(11) -0.0390(11)
O4A 0.1075(18) 0.0344(14) 0.0282(16) -0.0139(10) 0.0276(11) -0.0390(11)
N2A 0.1075(18) 0.0344(14) 0.0282(16) -0.0140(10) 0.0276(11) -0.0390(11)
Pd2 0.0834(14) 0.0400(12) 0.0363(11) -0.0161(9) 0.0275(9) -0.0353(10)
O13 0.039(5) 0.012(3) 0.018(3) 0.005(2) -0.001(3) -0.001(3)
O14 0.059(4) 0.029(4) 0.025(3) -0.007(3) 0.013(3) -0.019(3)
O15 0.078(11) 0.032(4) 0.0230(15) -0.0034(14) 0.007(2) -0.030(6)
O16 0.052(8) 0.0236(18) 0.021(2) -0.0005(17) 0.003(3) -0.014(3)
N7 0.074(5) 0.038(2) 0.0344(15) -0.0150(15) 0.026(2) -0.034(3)
N8 0.058(5) 0.031(2) 0.0280(13) -0.0088(13) 0.014(2) -0.023(3)
C15 0.069(8) 0.036(2) 0.032(2) -0.0127(19) 0.022(3) -0.031(4)
C16 0.074(8) 0.036(3) 0.032(2) -0.013(2) 0.023(4) -0.032(4)
C17 0.069(6) 0.0328(19) 0.032(2) -0.0120(18) 0.022(3) -0.028(3)
C18 0.017(5) 0.0209(14) 0.0235(13) -0.0020(10) 0.0009(19) -0.003(2)
C19 0.015(4) 0.0206(15) 0.0232(13) -0.0017(11) 0.0002(19) -0.002(2)
C20 0.015(4) 0.0206(15) 0.0232(13) -0.0017(11) 0.0002(19) -0.002(2)
C21 0.017(5) 0.0209(14) 0.0235(13) -0.0020(10) 0.0009(19) -0.003(2)
C22 0.041(8) 0.0237(17) 0.0230(14) -0.0028(12) 0.005(2) -0.012(3)
C23 0.033(8) 0.023(2) 0.0229(14) -0.0025(14) 0.004(2) -0.009(4)
C24 0.016(6) 0.0186(19) 0.0210(15) 0.0005(14) -0.002(2) 0.000(3)
C25 0.053(4) 0.023(2) 0.024(2) -0.0032(18) 0.009(2) -0.013(2)
C26 0.061(8) 0.035(6) 0.028(4) -0.011(4) 0.015(5) -0.021(5)
C27 0.018(8) 0.0210(17) 0.0224(15) -0.0009(12) 0.001(2) -0.004(3)
C28 0.074(14) 0.026(2) 0.022(3) -0.001(2) 0.004(5) -0.022(5)
O9 0.0808(17) 0.0372(16) 0.0339(13) -0.0140(11) 0.0276(10) -0.0345(12)
O10 0.0808(17) 0.0372(16) 0.0339(13) -0.0140(11) 0.0276(10) -0.0345(12)
N5 0.0808(17) 0.0376(15) 0.0342(13) -0.0144(10) 0.0274(10) -0.0343(12)
O9A 0.0808(17) 0.0372(16) 0.0339(13) -0.0140(11) 0.0276(10) -0.0345(12)
O10A 0.0808(17) 0.0372(16) 0.0339(13) -0.0140(11) 0.0276(10) -0.0345(12)
N5A 0.0808(17) 0.0376(15) 0.0342(13) -0.0144(10) 0.0274(10) -0.0343(12)
O11 0.0808(17) 0.0376(15) 0.0342(13) -0.0144(10) 0.0275(10) -0.0344(12)
O12 0.0808(17) 0.0376(15) 0.0342(13) -0.0144(10) 0.0275(10) -0.0344(12)
N6 0.0808(17) 0.0376(15) 0.0342(13) -0.0144(10) 0.0274(10) -0.0343(12)
O11A 0.0808(17) 0.0376(15) 0.0342(13) -0.0144(10) 0.0275(10) -0.0344(12)
O12A 0.0808(17) 0.0376(15) 0.0342(13) -0.0144(10) 0.0275(10) -0.0344(12)
N6A 0.0808(17) 0.0376(15) 0.0342(13) -0.0144(10) 0.0274(10) -0.0343(12)

loop_
_atom_type_symbol
_atom_type_description
_atom_type_scat_dispersion_real
_atom_type_scat_dispersion_imag
_atom_type_scat_source
C C 0.0033 0.0016 'International Tables Vol C Tables 4.2.6.8 and 6.1.1.4'
H H 0.0000 0.0000 'International Tables Vol C Tables 4.2.6.8 and 6.1.1.4'
N N 0.0061 0.0033 'International Tables Vol C Tables 4.2.6.8 and 6.1.1.4'
O O 0.0106 0.0060 'International Tables Vol C Tables 4.2.6.8 and 6.1.1.4'
Pd Pd -0.9988 1.0072 'International Tables Vol C Tables 4.2.6.8 and 6.1.1.4'

loop_
_geom_angle_atom_site_label_1
_geom_angle_atom_site_label_2
_geom_angle_atom_site_label_3
_geom_angle
_geom_angle_site_symmetry_1
_geom_angle_site_symmetry_3
_geom_angle_publ_flag
O2A Pd1 N4 89.4(11) . . ?
O2A Pd1 N3 159.8(11) . . ?
N4 Pd1 N3 79.7(7) . . ?
N4 Pd1 N1 99.6(8) . . ?
N3 Pd1 N1 173.2(10) . . ?
N4 Pd1 N2 163.3(11) . . ?
N3 Pd1 N2 93.3(10) . . ?
N4 Pd1 O3A 160.2(9) . . ?
N3 Pd1 O3A 91.8(8) . . ?
C11 O6 C12 116.6(18) . . ?
C13 O8 C14 115.5(17) . . ?
C10 N3 C6 120.7(19) . . ?
C10 N3 Pd1 123.2(15) . . ?
C6 N3 Pd1 116.1(14) . . ?
C5 N4 C1 118.3(18) . . ?
C5 N4 Pd1 118.8(15) . . ?
C1 N4 Pd1 122.2(14) . . ?
C2 C1 N4 119.4(19) . . ?
C2 C1 H1 120.3 . . ?
N4 C1 H1 120.3 . . ?
C1 C2 C3 120(2) . . ?
C1 C2 H2 119.9 . . ?
C3 C2 H2 119.9 . . ?
C2 C3 C4 117.1(19) . . ?
C2 C3 C11 123.3(19) . . ?
C4 C3 C11 119.5(19) . . ?
C5 C4 C3 118(2) . . ?
C5 C4 H4 120.8 . . ?
C3 C4 H4 120.8 . . ?
C4 C5 N4 126(2) . . ?
C4 C5 C6 122(2) . . ?
N4 C5 C6 111.6(18) . . ?
N3 C6 C7 121.6(19) . . ?
N3 C6 C5 113.4(18) . . ?
C7 C6 C5 124.9(19) . . ?
C8 C7 C6 120(2) . . ?
C8 C7 H7 119.8 . . ?
C6 C7 H7 119.8 . . ?
C7 C8 C9 120(2) . . ?
C7 C8 C13 125(2) . . ?
C9 C8 C13 115.3(18) . . ?
C8 C9 C10 118.8(19) . . ?
C8 C9 H9 120.6 . . ?
C10 C9 H9 120.6 . . ?
N3 C10 C9 119(2) . . ?
N3 C10 H10 120.7 . . ?
C9 C10 H10 120.7 . . ?
O5 C11 O6 125(2) . . ?
O5 C11 C3 123(2) . . ?
O6 C11 C3 112.6(18) . . ?
O6 C12 H12A 109.5 . . ?
O6 C12 H12B 109.5 . . ?
H12A C12 H12B 109.5 . . ?
O6 C12 H12C 109.5 . . ?
H12A C12 H12C 109.5 . . ?
H12B C12 H12C 109.5 . . ?
O7 C13 O8 129(2) . . ?
O7 C13 C8 121(2) . . ?
O8 C13 C8 110.4(18) . . ?
O8 C14 H14A 109.5 . . ?
O8 C14 H14B 109.5 . . ?
H14A C14 H14B 109.5 . . ?
O8 C14 H14C 109.5 . . ?
H14A C14 H14C 109.5 . . ?
H14B C14 H14C 109.5 . . ?
O1 N1 O2 122.6(16) . . ?
O1 N1 Pd1 124.6(19) . . ?
O2 N1 Pd1 112.8(18) . . ?
N1A O2A Pd1 120.1(19) . . ?
O2A N1A O1A 108.5(12) . . ?
O3 N2 O4 122.7(17) . . ?
O3 N2 Pd1 114(3) . . ?
O4 N2 Pd1 123(3) . . ?
N2A O3A Pd1 114.6(14) . . ?
O4A N2A O3A 110.0(12) . . ?
N7 Pd2 N8 80.9(7) . . ?
N7 Pd2 N6 98.2(10) . . ?
N8 Pd2 N6 173.2(11) . . ?
N7 Pd2 O10A 164.7(8) . . ?
N8 Pd2 O10A 96.6(8) . . ?
N7 Pd2 O11A 91.7(8) . . ?
N8 Pd2 O11A 162.0(8) . . ?
N7 Pd2 N5 164.9(16) . . ?
N8 Pd2 N5 96.6(11) . . ?
C25 O14 C26 113.6(17) . . ?
C27 O16 C28 117.9(16) . . ?
C15 N7 C19 117.0(19) . . ?
C15 N7 Pd2 128.7(16) . . ?
C19 N7 Pd2 114.0(14) . . ?
C20 N8 C24 122.4(18) . . ?
C20 N8 Pd2 114.6(14) . . ?
C24 N8 Pd2 122.9(14) . . ?
N7 C15 C16 127(2) . . ?
N7 C15 H15 116.3 . . ?
C16 C15 H15 116.3 . . ?
C15 C16 C17 114(2) . . ?
C15 C16 H16 123.2 . . ?
C17 C16 H16 123.2 . . ?
C18 C17 C16 124(2) . . ?
C18 C17 C25 121.4(19) . . ?
C16 C17 C25 114.8(19) . . ?
C17 C18 C19 115.3(19) . . ?
C17 C18 H18 122.3 . . ?
C19 C18 H18 122.3 . . ?
N7 C19 C18 122.5(19) . . ?
N7 C19 C20 115.5(18) . . ?
C18 C19 C20 121.9(18) . . ?
N8 C20 C21 119.5(19) . . ?
N8 C20 C19 114.7(18) . . ?
C21 C20 C19 125.7(19) . . ?
C20 C21 C22 117.8(19) . . ?
C20 C21 H21 121.1 . . ?
C22 C21 H21 121.1 . . ?
C23 C22 C21 121(2) . . ?
C23 C22 C27 125(2) . . ?
C21 C22 C27 113.6(19) . . ?
C22 C23 C24 119(2) . . ?
C22 C23 H23 120.6 . . ?
C24 C23 H23 120.6 . . ?
N8 C24 C23 119.6(19) . . ?
N8 C24 H24 120.2 . . ?
C23 C24 H24 120.2 . . ?
O13 C25 O14 126(2) . . ?
O13 C25 C17 126(2) . . ?
O14 C25 C17 108.2(18) . . ?
O14 C26 H26A 109.5 . . ?
O14 C26 H26B 109.5 . . ?
H26A C26 H26B 109.5 . . ?
O14 C26 H26C 109.5 . . ?
H26A C26 H26C 109.5 . . ?
H26B C26 H26C 109.5 . . ?
O15 C27 O16 122(2) . . ?
O15 C27 C22 128(2) . . ?
O16 C27 C22 109.9(18) . . ?
O16 C28 H28A 109.5 . . ?
O16 C28 H28B 109.5 . . ?
H28A C28 H28B 109.5 . . ?
O16 C28 H28C 109.5 . . ?
H28A C28 H28C 109.5 . . ?
H28B C28 H28C 109.5 . . ?
O9 N5 O10 122.2(17) . . ?
O9 N5 Pd2 131(3) . . ?
O10 N5 Pd2 107(3) . . ?
N5A O10A Pd2 119.1(12) . . ?
O9A N5A O10A 109.4(12) . . ?
O11 N6 O12 123.4(17) . . ?
O11 N6 Pd2 119(2) . . ?
O12 N6 Pd2 117(2) . . ?
N6A O11A Pd2 116.7(13) . . ?
O12A N6A O11A 108.0(11) . . ?

loop_
_geom_bond_atom_site_label_1
_geom_bond_atom_site_label_2
_geom_bond_distance
_geom_bond_site_symmetry_2
_geom_bond_publ_flag
Pd1 O2A 1.98(4) . ?
Pd1 N4 2.017(18) . ?
Pd1 N3 2.023(19) . ?
Pd1 N1 2.03(2) . ?
Pd1 N2 2.05(3) . ?
Pd1 O3A 2.21(3) . ?
O5 C11 1.19(2) . ?
O6 C11 1.33(3) . ?
O6 C12 1.40(3) . ?
O7 C13 1.20(2) . ?
O8 C13 1.27(3) . ?
O8 C14 1.49(3) . ?
N3 C10 1.33(3) . ?
N3 C6 1.37(3) . ?
N4 C5 1.33(3) . ?
N4 C1 1.40(3) . ?
C1 C2 1.39(3) . ?
C1 H1 0.9500 . ?
C2 C3 1.42(3) . ?
C2 H2 0.9500 . ?
C3 C4 1.43(3) . ?
C3 C11 1.50(3) . ?
C4 C5 1.33(3) . ?
C4 H4 0.9500 . ?
C5 C6 1.56(3) . ?
C6 C7 1.39(3) . ?
C7 C8 1.31(3) . ?
C7 H7 0.9500 . ?
C8 C9 1.41(3) . ?
C8 C13 1.52(3) . ?
C9 C10 1.46(3) . ?
C9 H9 0.9500 . ?
C10 H10 0.9500 . ?
C12 H12A 0.9800 . ?
C12 H12B 0.9800 . ?
C12 H12C 0.9800 . ?
C14 H14A 0.9800 . ?
C14 H14B 0.9800 . ?
C14 H14C 0.9800 . ?
O1 N1 1.195(10) . ?
O2 N1 1.201(10) . ?
O1A N1A 1.303(11) . ?
O2A N1A 1.295(11) . ?
O3 N2 1.195(11) . ?
O4 N2 1.199(11) . ?
O3A N2A 1.288(10) . ?
O4A N2A 1.287(10) . ?
Pd2 N7 1.999(18) . ?
Pd2 N8 2.017(18) . ?
Pd2 N6 2.05(3) . ?
Pd2 O10A 2.08(2) . ?
Pd2 O11A 2.11(3) . ?
Pd2 N5 2.15(4) . ?
O13 C25 1.18(2) . ?
O14 C25 1.31(3) . ?
O14 C26 1.44(2) . ?
O15 C27 1.22(2) . ?
O16 C27 1.36(2) . ?
O16 C28 1.49(3) . ?
N7 C15 1.32(3) . ?
N7 C19 1.39(3) . ?
N8 C20 1.37(3) . ?
N8 C24 1.37(3) . ?
C15 C16 1.38(3) . ?
C15 H15 0.9500 . ?
C16 C17 1.41(3) . ?
C16 H16 0.9500 . ?
C17 C18 1.40(3) . ?
C17 C25 1.54(3) . ?
C18 C19 1.42(3) . ?
C18 H18 0.9500 . ?
C19 C20 1.43(3) . ?
C20 C21 1.42(3) . ?
C21 C22 1.44(3) . ?
C21 H21 0.9500 . ?
C22 C23 1.37(3) . ?
C22 C27 1.46(3) . ?
C23 C24 1.43(3) . ?
C23 H23 0.9500 . ?
C24 H24 0.9500 . ?
C26 H26A 0.9800 . ?
C26 H26B 0.9800 . ?
C26 H26C 0.9800 . ?
C28 H28A 0.9800 . ?
C28 H28B 0.9800 . ?
C28 H28C 0.9800 . ?
O9 N5 1.198(11) . ?
O10 N5 1.200(11) . ?
O9A N5A 1.287(10) . ?
O10A N5A 1.295(10) . ?
O11 N6 1.196(11) . ?
O12 N6 1.198(11) . ?
O11A N6A 1.301(10) . ?
O12A N6A 1.295(10) . ?

loop_
_geom_torsion_atom_site_label_1
_geom_torsion_atom_site_label_2
_geom_torsion_atom_site_label_3
_geom_torsion_atom_site_label_4
_geom_torsion
_geom_torsion_site_symmetry_1
_geom_torsion_site_symmetry_2
_geom_torsion_site_symmetry_3
_geom_torsion_site_symmetry_4
_geom_torsion_publ_flag
C5 N4 C1 C2 -2(3) . . . . ?
Pd1 N4 C1 C2 -172.0(16) . . . . ?
N4 C1 C2 C3 -1(3) . . . . ?
C1 C2 C3 C4 1(3) . . . . ?
C1 C2 C3 C11 179(2) . . . . ?
C2 C3 C4 C5 2(3) . . . . ?
C11 C3 C4 C5 -176(2) . . . . ?
C3 C4 C5 N4 -5(4) . . . . ?
C3 C4 C5 C6 178(2) . . . . ?
C1 N4 C5 C4 5(4) . . . . ?
Pd1 N4 C5 C4 176(2) . . . . ?
C1 N4 C5 C6 -177.8(19) . . . . ?
Pd1 N4 C5 C6 -7(3) . . . . ?
C10 N3 C6 C7 0(4) . . . . ?
Pd1 N3 C6 C7 177.9(16) . . . . ?
C10 N3 C6 C5 -176(2) . . . . ?
Pd1 N3 C6 C5 1(3) . . . . ?
C4 C5 C6 N3 -179(2) . . . . ?
N4 C5 C6 N3 4(3) . . . . ?
C4 C5 C6 C7 4(4) . . . . ?
N4 C5 C6 C7 -173(2) . . . . ?
N3 C6 C7 C8 2(3) . . . . ?
C5 C6 C7 C8 178(2) . . . . ?
C6 C7 C8 C9 -2(3) . . . . ?
C6 C7 C8 C13 179(2) . . . . ?
C7 C8 C9 C10 0(3) . . . . ?
C13 C8 C9 C10 179(2) . . . . ?
C6 N3 C10 C9 -2(4) . . . . ?
Pd1 N3 C10 C9 -179.5(16) . . . . ?
C8 C9 C10 N3 2(3) . . . . ?
C12 O6 C11 O5 -2(3) . . . . ?
C12 O6 C11 C3 180.0(19) . . . . ?
C2 C3 C11 O5 -168(2) . . . . ?
C4 C3 C11 O5 10(3) . . . . ?
C2 C3 C11 O6 10(3) . . . . ?
C4 C3 C11 O6 -172(2) . . . . ?
C14 O8 C13 O7 0(4) . . . . ?
C14 O8 C13 C8 178.5(19) . . . . ?
C7 C8 C13 O7 168(2) . . . . ?
C9 C8 C13 O7 -11(3) . . . . ?
C7 C8 C13 O8 -10(3) . . . . ?
C9 C8 C13 O8 171(2) . . . . ?
Pd1 O2A N1A O1A 5(2) . . . . ?
Pd1 O3A N2A O4A 1.7(18) . . . . ?
C19 N7 C15 C16 -3(4) . . . . ?
Pd2 N7 C15 C16 -177(2) . . . . ?
N7 C15 C16 C17 6(4) . . . . ?
C15 C16 C17 C18 -7(4) . . . . ?
C15 C16 C17 C25 175(2) . . . . ?
C16 C17 C18 C19 4(4) . . . . ?
C25 C17 C18 C19 -178(2) . . . . ?
C15 N7 C19 C18 0(3) . . . . ?
Pd2 N7 C19 C18 174.7(16) . . . . ?
C15 N7 C19 C20 -177(2) . . . . ?
Pd2 N7 C19 C20 -2(3) . . . . ?
C17 C18 C19 N7 0(3) . . . . ?
C17 C18 C19 C20 176(2) . . . . ?
C24 N8 C20 C21 -3(3) . . . . ?
Pd2 N8 C20 C21 172.4(15) . . . . ?
C24 N8 C20 C19 178.9(19) . . . . ?
Pd2 N8 C20 C19 -5(2) . . . . ?
N7 C19 C20 N8 5(3) . . . . ?
C18 C19 C20 N8 -172.0(19) . . . . ?
N7 C19 C20 C21 -173(2) . . . . ?
C18 C19 C20 C21 11(3) . . . . ?
N8 C20 C21 C22 0(3) . . . . ?
C19 C20 C21 C22 177(2) . . . . ?
C20 C21 C22 C23 8(3) . . . . ?
C20 C21 C22 C27 -173.3(19) . . . . ?
C21 C22 C23 C24 -11(3) . . . . ?
C27 C22 C23 C24 170(2) . . . . ?
C20 N8 C24 C23 0(3) . . . . ?
Pd2 N8 C24 C23 -175.6(15) . . . . ?
C22 C23 C24 N8 7(3) . . . . ?
C26 O14 C25 O13 -5(4) . . . . ?
C26 O14 C25 C17 175(2) . . . . ?
C18 C17 C25 O13 -163(3) . . . . ?
C16 C17 C25 O13 15(4) . . . . ?
C18 C17 C25 O14 16(3) . . . . ?
C16 C17 C25 O14 -165(2) . . . . ?
C28 O16 C27 O15 -1(3) . . . . ?
C28 O16 C27 C22 -175.9(19) . . . . ?
C23 C22 C27 O15 -172(2) . . . . ?
C21 C22 C27 O15 9(3) . . . . ?
C23 C22 C27 O16 2(3) . . . . ?
C21 C22 C27 O16 -177.3(18) . . . . ?
Pd2 O10A N5A O9A 2.1(18) . . . . ?
Pd2 O11A N6A O12A -0.4(18) . . . . ?
